data_8105267
loop_
_publ_author_name
'Chen, Lianqing'
'Tang, Chenglong'
'Long, Zhang'
'Wu, Zhongda'

_publ_section_title
;
 The synthesis and crystal structure of
 N-(3-cyano-1-(2,6-dichloro-4-(trifluoromethyl)phenyl)-4-(trifluoromethylsulfinyl)-1H-pyrazol-5-yl)-2-phenylacetamide,
 C20H10N4Cl2F6O2S
;
_journal_issue 3
_journal_name_full 'Zeitschrift f\"ur Kristallographie - New Crystal Structures'
_journal_page_first 721
_journal_page_last 723
_journal_paper_doi 10.1515/ncrs-2019-0919
_journal_volume 235
_journal_year 2020
_chemical_formula_moiety 'C20 H10 Cl2 F6 N4 O2 S'
_chemical_formula_sum 'C20 H10 Cl2 F6 N4 O2 S'
_chemical_formula_weight 555.28
_space_group_crystal_system monoclinic
_space_group_IT_number 14
_space_group_name_Hall '-P 2yn'
_space_group_name_H-M_alt 'P 1 21/n 1'
_atom_sites_solution_hydrogens geom
_atom_sites_solution_primary dual
_cell_angle_alpha 90
_cell_angle_beta 114.297(2)
_cell_angle_gamma 90
_cell_formula_units_Z 4
_cell_length_a 11.5523(17)
_cell_length_b 16.120(2)
_cell_length_c 13.0228(18)
_cell_measurement_reflns_used 3322
_cell_measurement_temperature 296.15
_cell_measurement_theta_max 25.803
_cell_measurement_theta_min 2.311
_cell_volume 2210.3(5)
_computing_cell_refinement 'SAINT v8.34A (Bruker, 2013)'
_computing_data_reduction 'SAINT v8.34A (Bruker, 2013)'
_computing_molecular_graphics 'Olex2 (Dolomanov et al., 2009)'
_computing_publication_material 'Olex2 (Dolomanov et al., 2009)'
_computing_structure_refinement 'ShelXL (Sheldrick, 2015)'
_computing_structure_solution 'ShelXT (Sheldrick, 2015)'
_diffrn_ambient_temperature 296.15
_diffrn_measured_fraction_theta_full 0.998
_diffrn_measured_fraction_theta_max 0.975
_diffrn_measurement_device_type 'Bruker P4'
_diffrn_radiation_type MoK\a
_diffrn_radiation_wavelength 0.71073
_diffrn_reflns_av_R_equivalents 0.0371
_diffrn_reflns_av_unetI/netI 0.0520
_diffrn_reflns_Laue_measured_fraction_full 0.998
_diffrn_reflns_Laue_measured_fraction_max 0.975
_diffrn_reflns_limit_h_max 14
_diffrn_reflns_limit_h_min -15
_diffrn_reflns_limit_k_max 17
_diffrn_reflns_limit_k_min -20
_diffrn_reflns_limit_l_max 16
_diffrn_reflns_limit_l_min -11
_diffrn_reflns_number 13018
_diffrn_reflns_point_group_measured_fraction_full 0.998
_diffrn_reflns_point_group_measured_fraction_max 0.975
_diffrn_reflns_theta_full 25.242
_diffrn_reflns_theta_max 27.574
_diffrn_reflns_theta_min 2.131
_exptl_absorpt_coefficient_mu 0.466
_exptl_absorpt_correction_type none
_exptl_crystal_colour colourless
_exptl_crystal_colour_primary colourless
_exptl_crystal_density_diffrn 1.669
_exptl_crystal_description block
_exptl_crystal_F_000 1112
_refine_diff_density_max 1.695
_refine_diff_density_min -0.653
_refine_diff_density_rms 0.094
_refine_ls_abs_structure_details
;
 Classical Flack method preferred over Parsons because s.u. lower.
;
_refine_ls_extinction_coef .
_refine_ls_extinction_method none
_refine_ls_goodness_of_fit_ref 1.029
_refine_ls_hydrogen_treatment constr
_refine_ls_matrix_type full
_refine_ls_number_parameters 344
_refine_ls_number_reflns 4977
_refine_ls_number_restraints 72
_refine_ls_restrained_S_all 1.130
_refine_ls_R_factor_all 0.0848
_refine_ls_R_factor_gt 0.0578
_refine_ls_shift/su_max 0.000
_refine_ls_shift/su_mean 0.000
_refine_ls_structure_factor_coef Fsqd
_refine_ls_weighting_details 'w=1/[\s^2^(Fo^2^)+(0.0839P)^2^+3.2295P] where P=(Fo^2^+2Fc^2^)/3'
_refine_ls_weighting_scheme calc
_refine_ls_wR_factor_gt 0.1519
_refine_ls_wR_factor_ref 0.1699
_reflns_Friedel_coverage 0.000
_reflns_Friedel_fraction_full .
_reflns_Friedel_fraction_max .
_reflns_number_gt 3585
_reflns_number_total 4977
_reflns_threshold_expression 'I > 2\s(I)'
_cod_data_source_file suppl_ncrs-2019-0919_suppl.cif
_cod_data_source_block clq50_0m
_cod_database_code 8105267
_shelx_space_group_comment
;
The symmetry employed for this shelxl refinement is uniquely defined
by the following loop, which should always be used as a source of
symmetry information in preference to the above space-group names.
They are only intended as comments.
;
_olex2_refinement_description
;
#==============================================================================
# In the abstract of the paper_refine_ls_wR_factor_ref and 
# _refine_ls_wR_factor_gt will be given. 
#==============================================================================
1. Fixed Uiso
 At 1.2 times of:
  All C(H) groups, All C(H,H) groups, All N(H) groups
 At 1.5 times of:
  All C(H,H,H) groups
2. Restrained distances
 F6A-F4A
 2.1 with sigma of 0.02
 F6A-F5A
 2.1 with sigma of 0.02
3. Rigid bond restraints
 C19, F4, F5, F6, F4A, F5A, F6A
 with sigma for 1-2 distances of 0.01 and sigma for 1-3 distances of 0.01
4. Uiso/Uaniso restraints and constraints
Uanis(F5) \\sim Ueq, Uanis(F6A) \\sim Ueq, Uanis(F4) \\sim Ueq, Uanis(F4A)
\\sim Ueq, Uanis(F6) \\sim Ueq: with sigma of 0.01 and sigma for terminal atoms
of 0.01
Uanis(F5A) \\sim Ueq: with sigma of 0.001 and sigma for terminal atoms of 0.001
5. Others
 Sof(F4A)=Sof(F5A)=Sof(F6A)=1-FVAR(1)
 Sof(F4)=Sof(F5)=Sof(F6)=FVAR(1)
6.a Secondary CH2 refined with riding coordinates:
 C7(H7A,H7B)
6.b Aromatic/amide H refined with riding coordinates:
 C9(H9), C12(H12), C13(H13), C14(H14), C17(H17), C20(H20)
6.c Idealised Me refined as rotating group:
 C11(H11A,H11B,H11C)
;

loop_
_space_group_symop_operation_xyz
'x, y, z'
'-x+1/2, y+1/2, -z+1/2'
'-x, -y, -z'
'x-1/2, -y-1/2, z-1/2'

loop_
_atom_site_label
_atom_site_type_symbol
_atom_site_fract_x
_atom_site_fract_y
_atom_site_fract_z
_atom_site_U_iso_or_equiv
_atom_site_adp_type
_atom_site_occupancy
_atom_site_site_symmetry_order
_atom_site_calc_flag
_atom_site_refinement_flags_posn
_atom_site_refinement_flags_adp
_atom_site_refinement_flags_occupancy
_atom_site_disorder_assembly
_atom_site_disorder_group
Cl1 Cl 0.33212(8) 0.84882(5) 0.53960(7) 0.0261(2) Uani 1 1 d . . . . .
Cl2 Cl 0.67489(9) 0.60655(6) 0.72792(8) 0.0347(2) Uani 1 1 d . . . . .
S1 S 0.54653(10) 0.76081(6) 1.03711(7) 0.0327(2) Uani 1 1 d . U . . .
F1 F 0.3820(3) 0.8346(2) 1.0956(2) 0.0659(8) Uani 1 1 d . U . . .
F2 F 0.4350(3) 0.9073(2) 0.9861(3) 0.0706(8) Uani 1 1 d . U . . .
F3 F 0.3107(3) 0.8035(3) 0.9199(3) 0.0911(10) Uani 1 1 d . U . . .
O1 O 0.6575(3) 0.8061(2) 1.1182(2) 0.0445(7) Uani 1 1 d . . . . .
O2 O 0.5355(2) 0.59016(16) 0.9433(2) 0.0363(6) Uani 1 1 d . . . . .
N1 N 0.5287(3) 0.75773(16) 0.7310(2) 0.0206(6) Uani 1 1 d . . . . .
N2 N 0.6054(3) 0.82512(16) 0.7684(2) 0.0212(6) Uani 1 1 d . . . . .
N3 N 0.4123(3) 0.65703(17) 0.7837(2) 0.0248(6) Uani 1 1 d . . . . .
H3 H 0.3445 0.6559 0.7221 0.030 Uiso 1 1 calc R . . . .
N4 N 0.7608(3) 0.9520(2) 0.9934(3) 0.0409(8) Uani 1 1 d . . . . .
C1 C 0.4207(3) 0.76711(19) 0.5259(3) 0.0202(6) Uani 1 1 d . . . . .
C2 C 0.5052(3) 0.72647(19) 0.6214(3) 0.0191(6) Uani 1 1 d . . . . .
C3 C 0.6170(3) 0.83447(19) 0.8737(3) 0.0217(7) Uani 1 1 d . . . . .
C4 C 0.5470(3) 0.7739(2) 0.9034(3) 0.0223(7) Uani 1 1 d . . . . .
C5 C 0.4117(5) 0.8307(4) 1.0070(4) 0.0555(9) Uani 1 1 d . U . . .
C6 C 0.4910(3) 0.7259(2) 0.8083(3) 0.0214(7) Uani 1 1 d . . . . .
C7 C 0.4406(3) 0.59026(19) 0.8562(3) 0.0225(7) Uani 1 1 d . . . . .
H8A H 0.3860 0.4695 0.8553 0.029 Uiso 1 1 calc R . . . .
H8B H 0.3157 0.5129 0.7380 0.029 Uiso 1 1 calc R . . . .
C8 C 0.3451(3) 0.5205(2) 0.8187(3) 0.0238(7) Uani 1 1 d . . . . .
C9 C 0.2320(3) 0.53733(19) 0.8462(3) 0.0216(7) Uani 1 1 d . . . . .
H10 H 0.3306 0.5713 1.0092 0.035 Uiso 1 1 calc R . . . .
C10 C 0.2491(4) 0.5628(2) 0.9540(3) 0.0290(8) Uani 1 1 d . . . . .
C11 C 0.1447(4) 0.5752(2) 0.9787(3) 0.0353(9) Uani 1 1 d . . . . .
H11 H 0.1563 0.5929 1.0503 0.042 Uiso 1 1 calc R . . . .
C12 C 0.0236(4) 0.5617(2) 0.8979(3) 0.0332(8) Uani 1 1 d . . . . .
H12 H -0.0462 0.5698 0.9151 0.040 Uiso 1 1 calc R . . . .
C13 C 0.0063(3) 0.5359(2) 0.7917(3) 0.0336(8) Uani 1 1 d . . . . .
H13 H -0.0753 0.5259 0.7375 0.040 Uiso 1 1 calc R . . . .
C14 C 0.1098(3) 0.5249(2) 0.7654(3) 0.0284(7) Uani 1 1 d . . . . .
H14 H 0.0972 0.5090 0.6929 0.034 Uiso 1 1 calc R . . . .
C15 C 0.6963(3) 0.8998(2) 0.9416(3) 0.0268(7) Uani 1 1 d . . . . .
C16 C 0.5723(3) 0.6579(2) 0.6093(3) 0.0234(7) Uani 1 1 d . . . . .
C17 C 0.5568(3) 0.6308(2) 0.5040(3) 0.0264(7) Uani 1 1 d . . . . .
H17 H 0.6006 0.5846 0.4962 0.032 Uiso 1 1 calc R . . . .
C18 C 0.4750(3) 0.6737(2) 0.4102(3) 0.0259(7) Uani 1 1 d . . . . .
C19 C 0.4619(4) 0.6472(3) 0.2952(3) 0.0397(9) Uani 1 1 d . U . . .
C20 C 0.4056(3) 0.7413(2) 0.4200(3) 0.0227(7) Uani 1 1 d . . . . .
H20 H 0.3498 0.7688 0.3560 0.027 Uiso 1 1 calc R . . . .
F4 F 0.5559(3) 0.6769(3) 0.2713(3) 0.0638(14) Uani 0.811(8) 1 d . U P A 1
F4A F 0.550(2) 0.6088(17) 0.2976(14) 0.074(6) Uani 0.189(8) 1 d . U P A 2
F5 F 0.3566(4) 0.6746(4) 0.2125(4) 0.0696(18) Uani 0.811(8) 1 d . U P A 1
F5A F 0.403(2) 0.6989(14) 0.217(2) 0.058(5) Uani 0.189(8) 1 d . U P A 2
F6 F 0.4668(7) 0.5666(2) 0.2842(4) 0.084(2) Uani 0.811(8) 1 d . U P A 1
F6A F 0.361(2) 0.5871(12) 0.2615(13) 0.066(5) Uani 0.189(8) 1 d . U P A 2

loop_
_atom_site_aniso_label
_atom_site_aniso_U_11
_atom_site_aniso_U_22
_atom_site_aniso_U_33
_atom_site_aniso_U_23
_atom_site_aniso_U_13
_atom_site_aniso_U_12
Cl1 0.0277(4) 0.0261(4) 0.0247(4) 0.0007(3) 0.0111(3) 0.0059(3)
Cl2 0.0317(5) 0.0324(5) 0.0312(5) 0.0048(4) 0.0039(4) 0.0093(4)
S1 0.0431(6) 0.0366(5) 0.0189(4) -0.0018(3) 0.0133(4) -0.0026(4)
F1 0.0611(17) 0.102(2) 0.0460(13) -0.0086(13) 0.0334(13) 0.0066(15)
F2 0.0771(18) 0.0854(16) 0.0617(17) 0.0142(12) 0.0410(15) 0.0371(13)
F3 0.0484(14) 0.168(3) 0.0536(15) -0.0220(16) 0.0177(12) 0.0105(16)
O1 0.0338(15) 0.072(2) 0.0218(13) -0.0143(13) 0.0054(12) -0.0007(14)
O2 0.0289(14) 0.0355(14) 0.0323(14) 0.0115(11) 0.0002(11) -0.0057(11)
N1 0.0203(14) 0.0229(13) 0.0168(12) -0.0013(10) 0.0058(11) -0.0032(11)
N2 0.0203(14) 0.0202(13) 0.0223(13) -0.0030(11) 0.0080(11) -0.0047(11)
N3 0.0254(15) 0.0282(15) 0.0162(13) 0.0016(11) 0.0038(11) -0.0080(11)
N4 0.040(2) 0.0373(19) 0.0418(19) -0.0136(15) 0.0130(16) -0.0098(15)
C1 0.0190(16) 0.0221(15) 0.0190(15) -0.0012(12) 0.0073(13) -0.0025(12)
C2 0.0187(15) 0.0214(15) 0.0172(14) -0.0030(12) 0.0074(12) -0.0051(12)
C3 0.0201(16) 0.0198(15) 0.0210(15) -0.0012(12) 0.0042(13) -0.0006(12)
C4 0.0241(17) 0.0253(16) 0.0150(14) -0.0001(12) 0.0056(13) -0.0021(13)
C5 0.0468(16) 0.0887(19) 0.0315(14) 0.0064(13) 0.0167(12) 0.0215(14)
C6 0.0218(16) 0.0231(16) 0.0157(14) 0.0012(12) 0.0040(13) -0.0030(12)
C7 0.0233(17) 0.0233(16) 0.0219(16) -0.0005(13) 0.0102(13) -0.0010(13)
C8 0.0270(18) 0.0225(16) 0.0244(16) -0.0024(13) 0.0131(14) -0.0047(13)
C9 0.0255(17) 0.0181(15) 0.0240(16) 0.0011(12) 0.0130(14) -0.0020(12)
C10 0.0311(19) 0.0310(18) 0.0254(17) -0.0031(14) 0.0122(15) -0.0024(15)
C11 0.044(2) 0.038(2) 0.032(2) -0.0044(16) 0.0233(18) -0.0004(17)
C12 0.033(2) 0.0301(19) 0.042(2) -0.0005(16) 0.0212(17) 0.0020(15)
C13 0.0232(19) 0.035(2) 0.039(2) -0.0004(16) 0.0091(16) -0.0026(15)
C14 0.0307(19) 0.0271(17) 0.0255(17) -0.0014(14) 0.0098(15) -0.0030(14)
C15 0.0281(18) 0.0258(17) 0.0245(17) -0.0019(14) 0.0089(14) -0.0001(14)
C16 0.0210(16) 0.0223(16) 0.0241(16) 0.0011(13) 0.0066(13) -0.0005(13)
C17 0.0275(18) 0.0247(16) 0.0292(17) -0.0076(14) 0.0138(15) -0.0010(13)
C18 0.0284(18) 0.0276(17) 0.0227(16) -0.0066(13) 0.0116(14) -0.0043(14)
C19 0.046(2) 0.047(2) 0.0289(19) -0.0115(16) 0.0172(17) -0.0026(17)
C20 0.0245(17) 0.0260(16) 0.0150(14) -0.0002(12) 0.0054(13) -0.0033(13)
F4 0.059(2) 0.112(4) 0.0332(18) -0.017(2) 0.0319(16) -0.027(2)
F4A 0.082(7) 0.100(12) 0.050(9) -0.009(9) 0.038(7) 0.031(7)
F5 0.040(2) 0.135(5) 0.0254(18) -0.028(2) 0.0054(18) 0.011(2)
F5A 0.082(12) 0.062(8) 0.032(7) 0.004(6) 0.027(8) 0.012(8)
F6 0.169(6) 0.047(2) 0.059(3) -0.0245(18) 0.070(4) -0.011(3)
F6A 0.086(9) 0.075(9) 0.041(8) -0.033(6) 0.031(7) -0.018(7)

loop_
_atom_type_symbol
_atom_type_description
_atom_type_scat_dispersion_real
_atom_type_scat_dispersion_imag
_atom_type_scat_source
C C 0.0030 0.0020 'International Tables Vol C Tables 4.2.6.8 and 6.1.1.4'
H H 0.0000 0.0000 'International Tables Vol C Tables 4.2.6.8 and 6.1.1.4'
Cl Cl 0.1480 0.1590 'International Tables Vol C Tables 4.2.6.8 and 6.1.1.4'
F F 0.0170 0.0100 'International Tables Vol C Tables 4.2.6.8 and 6.1.1.4'
N N 0.0060 0.0030 'International Tables Vol C Tables 4.2.6.8 and 6.1.1.4'
O O 0.0110 0.0060 'International Tables Vol C Tables 4.2.6.8 and 6.1.1.4'
S S 0.1250 0.1230 'International Tables Vol C Tables 4.2.6.8 and 6.1.1.4'

loop_
_geom_angle_atom_site_label_1
_geom_angle_atom_site_label_2
_geom_angle_atom_site_label_3
_geom_angle
_geom_angle_site_symmetry_1
_geom_angle_site_symmetry_3
O1 S1 C4 107.09(17) . .
O1 S1 C5 105.1(2) . .
C4 S1 C5 93.65(18) . .
N2 N1 C2 117.9(2) . .
C3 N2 N1 103.6(2) . .
C6 N1 N2 113.5(3) . .
C6 N1 C2 128.5(3) . .
C6 N3 H3 119.4 . .
C7 N3 H3 119.4 . .
C7 N3 C6 121.2(3) . .
C2 C1 Cl1 119.8(2) . .
C20 C1 Cl1 119.9(3) . .
C20 C1 C2 120.3(3) . .
C1 C2 N1 120.1(3) . .
C1 C2 C16 119.4(3) . .
C16 C2 N1 120.4(3) . .
N2 C3 C4 112.0(3) . .
N2 C3 C15 119.1(3) . .
C4 C3 C15 128.9(3) . .
C3 C4 S1 125.9(2) . .
C6 C4 S1 129.3(3) . .
C6 C4 C3 104.6(3) . .
F1 C5 S1 110.0(3) . .
F2 C5 S1 113.1(4) . .
F2 C5 F1 106.5(4) . .
F2 C5 F3 108.5(4) . .
F3 C5 S1 110.6(4) . .
F3 C5 F1 107.9(4) . .
N1 C6 N3 120.9(3) . .
N1 C6 C4 106.3(3) . .
C4 C6 N3 132.8(3) . .
O2 C7 N3 120.8(3) . .
O2 C7 C8 124.2(3) . .
N3 C7 C8 115.1(3) . .
C7 C8 H8A 109.2 . .
C7 C8 H8B 109.2 . .
C7 C8 C9 112.2(3) . .
H8A C8 H8B 107.9 . .
C9 C8 H8A 109.2 . .
C9 C8 H8B 109.2 . .
C10 C9 C8 120.8(3) . .
C14 C9 C8 120.2(3) . .
C14 C9 C10 119.0(3) . .
C9 C10 H10 120.0 . .
C11 C10 C9 120.0(3) . .
C11 C10 H10 120.0 . .
C10 C11 H11 119.8 . .
C12 C11 C10 120.4(3) . .
C12 C11 H11 119.8 . .
C11 C12 H12 120.1 . .
C13 C12 C11 119.8(3) . .
C13 C12 H12 120.1 . .
C12 C13 H13 119.9 . .
C12 C13 C14 120.3(3) . .
C14 C13 H13 119.9 . .
C9 C14 H14 119.8 . .
C13 C14 C9 120.5(3) . .
C13 C14 H14 119.8 . .
N4 C15 C3 178.0(4) . .
C2 C16 Cl2 119.2(3) . .
C17 C16 Cl2 119.9(3) . .
C17 C16 C2 120.8(3) . .
C16 C17 H17 120.6 . .
C16 C17 C18 118.8(3) . .
C18 C17 H17 120.6 . .
C17 C18 C19 119.3(3) . .
C17 C18 C20 121.4(3) . .
C20 C18 C19 119.2(3) . .
F4 C19 C18 111.9(3) . .
F4A C19 F5A 122.3(16) . .
F4A C19 F6A 103.8(15) . .
F4A C19 C18 112.9(9) . .
F5 C19 F4 104.7(4) . .
F5 C19 C18 113.4(4) . .
F5A C19 F6A 95.4(13) . .
F5A C19 C18 114.4(12) . .
F6 C19 F4 104.7(4) . .
F6 C19 F5 107.9(5) . .
F6 C19 C18 113.5(4) . .
F6A C19 C18 103.3(7) . .
C1 C20 C18 119.2(3) . .
C1 C20 H20 120.4 . .
C18 C20 H20 120.4 . .

loop_
_geom_bond_atom_site_label_1
_geom_bond_atom_site_label_2
_geom_bond_distance
_geom_bond_site_symmetry_2
Cl1 C1 1.721(3) .
Cl2 C16 1.724(3) .
S1 O1 1.476(3) .
S1 C4 1.756(3) .
S1 C5 1.830(5) .
F1 C5 1.333(5) .
F2 C5 1.316(6) .
F3 C5 1.323(6) .
O2 C7 1.211(4) .
N1 N2 1.359(4) .
N1 C2 1.430(4) .
N1 C6 1.351(4) .
N2 C3 1.330(4) .
N3 H3 0.8600 .
N3 C6 1.386(4) .
N3 C7 1.379(4) .
N4 C15 1.142(5) .
C1 C2 1.389(4) .
C1 C20 1.382(4) .
C2 C16 1.395(4) .
C3 C4 1.419(4) .
C3 C15 1.436(5) .
C4 C6 1.376(4) .
C7 C8 1.509(4) .
C8 H8A 0.9700 .
C8 H8B 0.9700 .
C8 C9 1.514(4) .
C9 C10 1.396(5) .
C9 C14 1.385(5) .
C10 H10 0.9300 .
C10 C11 1.385(5) .
C11 H11 0.9300 .
C11 C12 1.379(6) .
C12 H12 0.9300 .
C12 C13 1.377(5) .
C13 H13 0.9300 .
C13 C14 1.385(5) .
C14 H14 0.9300 .
C16 C17 1.379(5) .
C17 H17 0.9300 .
C17 C18 1.382(5) .
C18 C19 1.504(5) .
C18 C20 1.389(5) .
C20 H20 0.9300 .
F4 C19 1.335(5) .
F4A C19 1.184(17) .
F5 C19 1.325(6) .
F5A C19 1.28(2) .
F6 C19 1.312(6) .
F6A C19 1.443(18) .

loop_
_geom_torsion_atom_site_label_1
_geom_torsion_atom_site_label_2
_geom_torsion_atom_site_label_3
_geom_torsion_atom_site_label_4
_geom_torsion
_geom_torsion_site_symmetry_1
_geom_torsion_site_symmetry_2
_geom_torsion_site_symmetry_3
_geom_torsion_site_symmetry_4
Cl1 C1 C2 N1 -6.6(4) . . . .
Cl1 C1 C2 C16 177.1(2) . . . .
Cl1 C1 C20 C18 -178.1(2) . . . .
Cl2 C16 C17 C18 -179.3(3) . . . .
S1 C4 C6 N1 -174.6(3) . . . .
S1 C4 C6 N3 4.4(6) . . . .
O1 S1 C4 C3 -16.3(4) . . . .
O1 S1 C4 C6 157.8(3) . . . .
O1 S1 C5 F1 -72.4(4) . . . .
O1 S1 C5 F2 46.6(4) . . . .
O1 S1 C5 F3 168.5(3) . . . .
O2 C7 C8 C9 97.7(4) . . . .
N1 N2 C3 C4 -0.6(4) . . . .
N1 N2 C3 C15 178.2(3) . . . .
N1 C2 C16 Cl2 4.9(4) . . . .
N1 C2 C16 C17 -175.5(3) . . . .
N2 N1 C2 C1 -76.7(4) . . . .
N2 N1 C2 C16 99.6(3) . . . .
N2 N1 C6 N3 179.9(3) . . . .
N2 N1 C6 C4 -0.9(4) . . . .
N2 C3 C4 S1 175.4(2) . . . .
N2 C3 C4 C6 0.1(4) . . . .
N3 C7 C8 C9 -81.6(4) . . . .
C1 C2 C16 Cl2 -178.8(2) . . . .
C1 C2 C16 C17 0.8(5) . . . .
C2 N1 N2 C3 -175.0(3) . . . .
C2 N1 C6 N3 -4.7(5) . . . .
C2 N1 C6 C4 174.5(3) . . . .
C2 C1 C20 C18 0.7(5) . . . .
C2 C16 C17 C18 1.1(5) . . . .
C3 C4 C6 N1 0.4(4) . . . .
C3 C4 C6 N3 179.5(4) . . . .
C4 S1 C5 F1 178.8(4) . . . .
C4 S1 C5 F2 -62.2(3) . . . .
C4 S1 C5 F3 59.7(4) . . . .
C5 S1 C4 C3 90.8(3) . . . .
C5 S1 C4 C6 -95.2(4) . . . .
C6 N1 N2 C3 0.9(4) . . . .
C6 N1 C2 C1 108.1(4) . . . .
C6 N1 C2 C16 -75.6(4) . . . .
C6 N3 C7 O2 -0.1(5) . . . .
C6 N3 C7 C8 179.2(3) . . . .
C7 N3 C6 N1 131.0(3) . . . .
C7 N3 C6 C4 -47.9(5) . . . .
C7 C8 C9 C10 -49.2(4) . . . .
C7 C8 C9 C14 132.9(3) . . . .
C8 C9 C10 C11 -177.9(3) . . . .
C8 C9 C14 C13 176.6(3) . . . .
C9 C10 C11 C12 0.8(6) . . . .
C10 C9 C14 C13 -1.3(5) . . . .
C10 C11 C12 C13 -0.3(6) . . . .
C11 C12 C13 C14 -1.0(6) . . . .
C12 C13 C14 C9 1.8(5) . . . .
C14 C9 C10 C11 0.0(5) . . . .
C15 C3 C4 S1 -3.3(5) . . . .
C15 C3 C4 C6 -178.6(3) . . . .
C16 C17 C18 C19 177.1(3) . . . .
C16 C17 C18 C20 -2.2(5) . . . .
C17 C18 C19 F4 -81.2(5) . . . .
C17 C18 C19 F4A -21.9(17) . . . .
C17 C18 C19 F5 160.6(5) . . . .
C17 C18 C19 F5A -168.0(13) . . . .
C17 C18 C19 F6 37.0(6) . . . .
C17 C18 C19 F6A 89.6(10) . . . .
C17 C18 C20 C1 1.3(5) . . . .
C19 C18 C20 C1 -178.0(3) . . . .
C20 C1 C2 N1 174.6(3) . . . .
C20 C1 C2 C16 -1.7(5) . . . .
C20 C18 C19 F4 98.1(5) . . . .
C20 C18 C19 F4A 157.4(16) . . . .
C20 C18 C19 F5 -20.1(6) . . . .
C20 C18 C19 F5A 11.3(13) . . . .
C20 C18 C19 F6 -143.7(5) . . . .
C20 C18 C19 F6A -91.1(10) . . . .
